data_4081027
loop_
_publ_author_name
'Li, Jie'
'Shi, Jingchao'
'Han, Hongfei'
'Guo, Zhiqiang'
'Tong, Hongbo'
'Wei, Xuehong'
'Liu, Diansheng'
'Lappert, Michael F.'

_publ_section_title
;
 Synthesis, Structures, and Reactivities of Guanidinatozinc Complexes and
 Their Catalytic Behavior in the Tishchenko Reaction
;
_journal_issue 13
_journal_name_full Organometallics
_journal_page_first 3721
_journal_paper_doi 10.1021/om400345f
_journal_volume 32
_journal_year 2013
_chemical_formula_sum 'C38 H74 N6 Zn2'
_chemical_formula_weight 745.77
_chemical_name_systematic
; 
 ? 
;
_space_group_IT_number 15
_symmetry_cell_setting monoclinic
_symmetry_space_group_name_Hall '-C 2yc'
_symmetry_space_group_name_H-M 'C 1 2/c 1'
_atom_sites_solution_hydrogens geom
_atom_sites_solution_primary direct
_atom_sites_solution_secondary difmap
_audit_creation_method SHELXL-97
_cell_angle_alpha 90.00
_cell_angle_beta 95.08(2)
_cell_angle_gamma 90.00
_cell_formula_units_Z 4
_cell_length_a 12.270(14)
_cell_length_b 18.443(14)
_cell_length_c 17.572(15)
_cell_measurement_temperature 236(2)
_cell_volume 3961(6)
_computing_structure_refinement 'SHELXL-97 (Sheldrick, 2008)'
_computing_structure_solution 'SHELXS-97 (Sheldrick, 2008)'
_diffrn_ambient_temperature 236(2)
_diffrn_measured_fraction_theta_full 0.999
_diffrn_measured_fraction_theta_max 0.999
_diffrn_radiation_monochromator graphite
_diffrn_radiation_source 'fine-focus sealed tube'
_diffrn_radiation_type MoK\a
_diffrn_radiation_wavelength 0.71073
_diffrn_reflns_av_R_equivalents 0.0596
_diffrn_reflns_av_sigmaI/netI 0.0604
_diffrn_reflns_limit_h_max 14
_diffrn_reflns_limit_h_min -14
_diffrn_reflns_limit_k_max 21
_diffrn_reflns_limit_k_min -16
_diffrn_reflns_limit_l_max 20
_diffrn_reflns_limit_l_min -20
_diffrn_reflns_number 10926
_diffrn_reflns_theta_full 25.05
_diffrn_reflns_theta_max 25.05
_diffrn_reflns_theta_min 2.21
_exptl_absorpt_coefficient_mu 1.244
_exptl_absorpt_correction_T_max 0.7890
_exptl_absorpt_correction_T_min 0.7066
_exptl_absorpt_correction_type multi-scan
_exptl_absorpt_process_details sadabs
_exptl_crystal_density_diffrn 1.251
_exptl_crystal_density_method 'not measured'
_exptl_crystal_F_000 1616
_exptl_crystal_size_max 0.30
_exptl_crystal_size_mid 0.20
_exptl_crystal_size_min 0.20
_refine_diff_density_max 0.322
_refine_diff_density_min -0.320
_refine_diff_density_rms 0.065
_refine_ls_extinction_method none
_refine_ls_goodness_of_fit_ref 1.035
_refine_ls_hydrogen_treatment constr
_refine_ls_matrix_type full
_refine_ls_number_parameters 211
_refine_ls_number_reflns 3512
_refine_ls_number_restraints 0
_refine_ls_restrained_S_all 1.035
_refine_ls_R_factor_all 0.0443
_refine_ls_R_factor_gt 0.0362
_refine_ls_shift/su_max 0.001
_refine_ls_shift/su_mean 0.000
_refine_ls_structure_factor_coef Fsqd
_refine_ls_weighting_details 'calc w=1/[\s^2^(Fo^2^)+(0.0408P)^2^+2.4591P] where P=(Fo^2^+2Fc^2^)/3'
_refine_ls_weighting_scheme calc
_refine_ls_wR_factor_gt 0.0927
_refine_ls_wR_factor_ref 0.0983
_reflns_number_gt 2994
_reflns_number_total 3512
_reflns_threshold_expression >2sigma(I)
_cod_data_source_file om400345f_si_002.cif
_cod_data_source_block 9
_cod_depositor_comments
;
The following automatic conversions were performed:

'_symmetry_cell_setting' value 'Monoclinic' changed to 'monoclinic'
according to /home/saulius/struct/CIF-dictionaries/cif_core.dic
dictionary named 'cif_core.dic' version 2.4.2 from 2011-04-26.

Automatic conversion script
Id: cif_fix_values 1891 2012-01-12 08:04:46Z andrius 
;
_cod_original_cell_volume 3961(7)
_cod_original_sg_symbol_H-M C2/c
_cod_database_code 4081027

loop_
_symmetry_equiv_pos_as_xyz
'x, y, z'
'-x, y, -z+1/2'
'x+1/2, y+1/2, z'
'-x+1/2, y+1/2, -z+1/2'
'-x, -y, -z'
'x, -y, z-1/2'
'-x+1/2, -y+1/2, -z'
'x+1/2, -y+1/2, z-1/2'

loop_
_atom_site_label
_atom_site_type_symbol
_atom_site_fract_x
_atom_site_fract_y
_atom_site_fract_z
_atom_site_U_iso_or_equiv
_atom_site_adp_type
_atom_site_occupancy
_atom_site_symmetry_multiplicity
_atom_site_calc_flag
_atom_site_refinement_flags
Zn1 Zn 0.97968(2) 0.946752(15) 0.672001(14) 0.02668(12) Uani 1 1 d .
N1 N 0.84301(15) 0.91467(11) 0.71173(10) 0.0265(4) Uani 1 1 d .
N2 N 1.08285(15) 0.86579(11) 0.67778(10) 0.0277(4) Uani 1 1 d .
N3 N 0.74236(16) 0.82925(13) 0.77628(12) 0.0383(5) Uani 1 1 d .
C1 C 0.7452(2) 0.94698(13) 0.67265(13) 0.0298(5) Uani 1 1 d .
H1 H 0.6802 0.9216 0.6891 0.036 Uiso 1 1 calc R
C2 C 0.7464(2) 0.93864(14) 0.58766(14) 0.0334(6) Uani 1 1 d .
H2A H 0.7450 0.8869 0.5749 0.040 Uiso 1 1 calc R
H2B H 0.8146 0.9590 0.5718 0.040 Uiso 1 1 calc R
C3 C 0.6510(2) 0.97561(18) 0.54382(16) 0.0439(7) Uani 1 1 d .
H3A H 0.6581 0.9714 0.4889 0.053 Uiso 1 1 calc R
H3B H 0.5828 0.9517 0.5548 0.053 Uiso 1 1 calc R
C4 C 0.6464(3) 1.05366(17) 0.56521(18) 0.0540(8) Uani 1 1 d .
H4A H 0.5817 1.0761 0.5382 0.065 Uiso 1 1 calc R
H4B H 0.7113 1.0786 0.5495 0.065 Uiso 1 1 calc R
C5 C 0.6416(3) 1.06230(18) 0.64971(18) 0.0538(8) Uani 1 1 d .
H5A H 0.5736 1.0410 0.6647 0.065 Uiso 1 1 calc R
H5B H 0.6415 1.1140 0.6626 0.065 Uiso 1 1 calc R
C6 C 0.7377(2) 1.02596(16) 0.69315(15) 0.0392(6) Uani 1 1 d .
H6A H 0.8052 1.0506 0.6819 0.047 Uiso 1 1 calc R
H6B H 0.7308 1.0304 0.7481 0.047 Uiso 1 1 calc R
C7 C 0.83536(18) 0.87043(13) 0.77018(12) 0.0272(5) Uani 1 1 d .
C8 C 1.0666(2) 0.80556(14) 0.62475(13) 0.0330(6) Uani 1 1 d .
H8 H 1.1286 0.7713 0.6331 0.040 Uiso 1 1 calc R
C9 C 0.9621(2) 0.76686(16) 0.63619(15) 0.0407(6) Uani 1 1 d .
H9A H 0.9021 0.8021 0.6332 0.049 Uiso 1 1 calc R
H9B H 0.9676 0.7456 0.6875 0.049 Uiso 1 1 calc R
C10 C 0.9349(3) 0.70768(16) 0.57828(17) 0.0514(8) Uani 1 1 d .
H10A H 0.9896 0.6690 0.5855 0.062 Uiso 1 1 calc R
H10B H 0.8633 0.6870 0.5864 0.062 Uiso 1 1 calc R
C11 C 0.9328(3) 0.73595(19) 0.49852(18) 0.0648(10) Uani 1 1 d .
H11A H 0.9220 0.6956 0.4624 0.078 Uiso 1 1 calc R
H11B H 0.8713 0.7696 0.4888 0.078 Uiso 1 1 calc R
C12 C 1.0358(3) 0.7736(2) 0.48645(17) 0.0680(10) Uani 1 1 d .
H12A H 1.0306 0.7942 0.4348 0.082 Uiso 1 1 calc R
H12B H 1.0960 0.7386 0.4904 0.082 Uiso 1 1 calc R
C13 C 1.0605(3) 0.83346(18) 0.54404(14) 0.0482(7) Uani 1 1 d .
H13A H 1.1303 0.8562 0.5349 0.058 Uiso 1 1 calc R
H13B H 1.0033 0.8706 0.5372 0.058 Uiso 1 1 calc R
C14 C 0.6902(2) 0.79111(17) 0.71192(17) 0.0476(7) Uani 1 1 d .
H14A H 0.7283 0.8023 0.6666 0.057 Uiso 1 1 calc R
H14B H 0.6147 0.8084 0.7024 0.057 Uiso 1 1 calc R
C15 C 0.6891(4) 0.7105(2) 0.7230(3) 0.0894(14) Uani 1 1 d .
H15A H 0.7634 0.6932 0.7347 0.134 Uiso 1 1 calc R
H15B H 0.6574 0.6874 0.6766 0.134 Uiso 1 1 calc R
H15C H 0.6458 0.6986 0.7649 0.134 Uiso 1 1 calc R
C16 C 0.6846(2) 0.8344(2) 0.84358(18) 0.0594(9) Uani 1 1 d .
H16A H 0.6395 0.7909 0.8469 0.071 Uiso 1 1 calc R
H16B H 0.7382 0.8348 0.8884 0.071 Uiso 1 1 calc R
C17 C 0.6160(4) 0.8967(3) 0.8468(2) 0.0930(14) Uani 1 1 d .
H17A H 0.6603 0.9402 0.8472 0.139 Uiso 1 1 calc R
H17B H 0.5781 0.8949 0.8930 0.139 Uiso 1 1 calc R
H17C H 0.5628 0.8972 0.8026 0.139 Uiso 1 1 calc R
C18 C 1.0164(2) 1.04091(15) 0.63084(16) 0.0396(6) Uani 1 1 d .
H18A H 0.9554 1.0569 0.5950 0.047 Uiso 1 1 calc R
H18B H 1.0240 1.0760 0.6728 0.047 Uiso 1 1 calc R
C19 C 1.1182(3) 1.04182(18) 0.59097(18) 0.0515(8) Uani 1 1 d .
H19A H 1.1797 1.0277 0.6264 0.077 Uiso 1 1 calc R
H19B H 1.1304 1.0903 0.5720 0.077 Uiso 1 1 calc R
H19C H 1.1111 1.0081 0.5485 0.077 Uiso 1 1 calc R

loop_
_atom_site_aniso_label
_atom_site_aniso_U_11
_atom_site_aniso_U_22
_atom_site_aniso_U_33
_atom_site_aniso_U_23
_atom_site_aniso_U_13
_atom_site_aniso_U_12
Zn1 0.02885(18) 0.02733(18) 0.02387(17) 0.00295(11) 0.00241(11) 0.00051(11)
N1 0.0252(10) 0.0284(11) 0.0261(10) 0.0024(8) 0.0029(8) 0.0027(8)
N2 0.0306(10) 0.0293(11) 0.0232(10) -0.0015(8) 0.0016(8) 0.0038(9)
N3 0.0283(11) 0.0517(15) 0.0350(11) 0.0079(10) 0.0039(9) -0.0093(10)
C1 0.0264(12) 0.0352(14) 0.0277(12) 0.0035(10) 0.0015(10) 0.0027(10)
C2 0.0312(13) 0.0392(15) 0.0292(13) -0.0032(11) -0.0015(10) 0.0022(11)
C3 0.0394(15) 0.0574(19) 0.0327(14) -0.0005(13) -0.0086(11) 0.0046(14)
C4 0.0549(19) 0.052(2) 0.0515(19) 0.0060(14) -0.0148(15) 0.0196(15)
C5 0.0518(18) 0.054(2) 0.0529(18) -0.0072(15) -0.0088(14) 0.0243(15)
C6 0.0421(15) 0.0414(16) 0.0329(13) -0.0044(12) -0.0042(11) 0.0137(13)
C7 0.0271(12) 0.0293(13) 0.0253(11) -0.0009(10) 0.0039(9) -0.0006(10)
C8 0.0361(13) 0.0352(14) 0.0268(12) -0.0077(11) -0.0014(10) 0.0071(11)
C9 0.0453(15) 0.0386(16) 0.0374(14) -0.0092(12) -0.0015(12) 0.0008(12)
C10 0.0594(19) 0.0370(17) 0.0547(18) -0.0135(14) -0.0121(14) 0.0018(14)
C11 0.087(3) 0.051(2) 0.0507(19) -0.0212(16) -0.0244(17) 0.0043(19)
C12 0.104(3) 0.068(2) 0.0309(16) -0.0182(15) 0.0026(17) 0.006(2)
C13 0.0645(19) 0.0532(19) 0.0269(13) -0.0058(13) 0.0031(12) -0.0013(15)
C14 0.0406(15) 0.0483(18) 0.0518(17) 0.0062(14) -0.0075(13) -0.0141(13)
C15 0.114(4) 0.053(2) 0.097(3) 0.009(2) -0.014(3) -0.034(2)
C16 0.0360(15) 0.094(3) 0.0504(17) 0.0198(18) 0.0158(13) -0.0077(17)
C17 0.093(3) 0.126(4) 0.065(2) -0.011(3) 0.039(2) 0.017(3)
C18 0.0412(15) 0.0341(15) 0.0437(15) 0.0112(12) 0.0049(12) -0.0033(12)
C19 0.0513(18) 0.058(2) 0.0467(17) 0.0131(14) 0.0107(14) -0.0087(15)

loop_
_atom_type_symbol
_atom_type_description
_atom_type_scat_dispersion_real
_atom_type_scat_dispersion_imag
_atom_type_scat_source
C C 0.0033 0.0016 'International Tables Vol C Tables 4.2.6.8 and 6.1.1.4'
H H 0.0000 0.0000 'International Tables Vol C Tables 4.2.6.8 and 6.1.1.4'
N N 0.0061 0.0033 'International Tables Vol C Tables 4.2.6.8 and 6.1.1.4'
Zn Zn 0.2839 1.4301 'International Tables Vol C Tables 4.2.6.8 and 6.1.1.4'

loop_
_geom_angle_atom_site_label_1
_geom_angle_atom_site_label_2
_geom_angle_atom_site_label_3
_geom_angle
_geom_angle_site_symmetry_1
_geom_angle_site_symmetry_3
C18 Zn1 N2 122.02(12) . .
C18 Zn1 N1 129.26(10) . .
N2 Zn1 N1 108.71(10) . .
C18 Zn1 Zn1 110.08(9) . 2_756
N2 Zn1 Zn1 83.60(6) . 2_756
N1 Zn1 Zn1 74.34(7) . 2_756
C7 N1 C1 120.5(2) . .
C7 N1 Zn1 125.73(15) . .
C1 N1 Zn1 113.75(16) . .
C7 N2 C8 123.8(2) 2_756 .
C7 N2 Zn1 116.26(17) 2_756 .
C8 N2 Zn1 119.97(15) . .
C7 N3 C14 121.5(2) . .
C7 N3 C16 119.9(2) . .
C14 N3 C16 117.6(2) . .
N1 C1 C2 110.3(2) . .
N1 C1 C6 110.4(2) . .
C2 C1 C6 110.1(2) . .
N1 C1 H1 108.7 . .
C2 C1 H1 108.7 . .
C6 C1 H1 108.7 . .
C1 C2 C3 112.7(2) . .
C1 C2 H2A 109.0 . .
C3 C2 H2A 109.0 . .
C1 C2 H2B 109.0 . .
C3 C2 H2B 109.0 . .
H2A C2 H2B 107.8 . .
C4 C3 C2 110.7(2) . .
C4 C3 H3A 109.5 . .
C2 C3 H3A 109.5 . .
C4 C3 H3B 109.5 . .
C2 C3 H3B 109.5 . .
H3A C3 H3B 108.1 . .
C3 C4 C5 111.0(3) . .
C3 C4 H4A 109.4 . .
C5 C4 H4A 109.4 . .
C3 C4 H4B 109.4 . .
C5 C4 H4B 109.4 . .
H4A C4 H4B 108.0 . .
C4 C5 C6 110.9(2) . .
C4 C5 H5A 109.5 . .
C6 C5 H5A 109.5 . .
C4 C5 H5B 109.5 . .
C6 C5 H5B 109.5 . .
H5A C5 H5B 108.0 . .
C1 C6 C5 111.8(2) . .
C1 C6 H6A 109.3 . .
C5 C6 H6A 109.3 . .
C1 C6 H6B 109.3 . .
C5 C6 H6B 109.3 . .
H6A C6 H6B 107.9 . .
N2 C7 N1 119.0(2) 2_756 .
N2 C7 N3 120.0(2) 2_756 .
N1 C7 N3 121.0(2) . .
N2 C8 C9 110.4(2) . .
N2 C8 C13 109.6(2) . .
C9 C8 C13 108.5(2) . .
N2 C8 H8 109.4 . .
C9 C8 H8 109.4 . .
C13 C8 H8 109.4 . .
C8 C9 C10 113.3(2) . .
C8 C9 H9A 108.9 . .
C10 C9 H9A 108.9 . .
C8 C9 H9B 108.9 . .
C10 C9 H9B 108.9 . .
H9A C9 H9B 107.7 . .
C11 C10 C9 111.4(3) . .
C11 C10 H10A 109.3 . .
C9 C10 H10A 109.3 . .
C11 C10 H10B 109.3 . .
C9 C10 H10B 109.3 . .
H10A C10 H10B 108.0 . .
C12 C11 C10 110.9(3) . .
C12 C11 H11A 109.5 . .
C10 C11 H11A 109.5 . .
C12 C11 H11B 109.5 . .
C10 C11 H11B 109.5 . .
H11A C11 H11B 108.1 . .
C11 C12 C13 111.8(3) . .
C11 C12 H12A 109.3 . .
C13 C12 H12A 109.3 . .
C11 C12 H12B 109.3 . .
C13 C12 H12B 109.3 . .
H12A C12 H12B 107.9 . .
C8 C13 C12 111.9(3) . .
C8 C13 H13A 109.2 . .
C12 C13 H13A 109.2 . .
C8 C13 H13B 109.2 . .
C12 C13 H13B 109.2 . .
H13A C13 H13B 107.9 . .
N3 C14 C15 113.1(3) . .
N3 C14 H14A 109.0 . .
C15 C14 H14A 109.0 . .
N3 C14 H14B 109.0 . .
C15 C14 H14B 109.0 . .
H14A C14 H14B 107.8 . .
C14 C15 H15A 109.5 . .
C14 C15 H15B 109.5 . .
H15A C15 H15B 109.5 . .
C14 C15 H15C 109.5 . .
H15A C15 H15C 109.5 . .
H15B C15 H15C 109.5 . .
C17 C16 N3 115.0(3) . .
C17 C16 H16A 108.5 . .
N3 C16 H16A 108.5 . .
C17 C16 H16B 108.5 . .
N3 C16 H16B 108.5 . .
H16A C16 H16B 107.5 . .
C16 C17 H17A 109.5 . .
C16 C17 H17B 109.5 . .
H17A C17 H17B 109.5 . .
C16 C17 H17C 109.5 . .
H17A C17 H17C 109.5 . .
H17B C17 H17C 109.5 . .
C19 C18 Zn1 114.6(2) . .
C19 C18 H18A 108.6 . .
Zn1 C18 H18A 108.6 . .
C19 C18 H18B 108.6 . .
Zn1 C18 H18B 108.6 . .
H18A C18 H18B 107.6 . .
C18 C19 H19A 109.5 . .
C18 C19 H19B 109.5 . .
H19A C19 H19B 109.5 . .
C18 C19 H19C 109.5 . .
H19A C19 H19C 109.5 . .
H19B C19 H19C 109.5 . .

loop_
_geom_bond_atom_site_label_1
_geom_bond_atom_site_label_2
_geom_bond_distance
_geom_bond_site_symmetry_2
Zn1 C18 1.949(3) .
Zn1 N2 1.954(2) .
Zn1 N1 1.964(3) .
Zn1 Zn1 2.742(2) 2_756
N1 C7 1.321(3) .
N1 C1 1.456(3) .
N2 C7 1.299(3) 2_756
N2 C8 1.452(3) .
N3 C7 1.383(3) .
N3 C14 1.434(4) .
N3 C16 1.435(4) .
C1 C2 1.503(4) .
C1 C6 1.505(4) .
C1 H1 0.9900 .
C2 C3 1.507(4) .
C2 H2A 0.9800 .
C2 H2B 0.9800 .
C3 C4 1.490(4) .
C3 H3A 0.9800 .
C3 H3B 0.9800 .
C4 C5 1.500(5) .
C4 H4A 0.9800 .
C4 H4B 0.9800 .
C5 C6 1.505(4) .
C5 H5A 0.9800 .
C5 H5B 0.9800 .
C6 H6A 0.9800 .
C6 H6B 0.9800 .
C7 N2 1.299(3) 2_756
C8 C9 1.497(4) .
C8 C13 1.504(4) .
C8 H8 0.9900 .
C9 C10 1.509(4) .
C9 H9A 0.9800 .
C9 H9B 0.9800 .
C10 C11 1.493(5) .
C10 H10A 0.9800 .
C10 H10B 0.9800 .
C11 C12 1.474(6) .
C11 H11A 0.9800 .
C11 H11B 0.9800 .
C12 C13 1.510(4) .
C12 H12A 0.9800 .
C12 H12B 0.9800 .
C13 H13A 0.9800 .
C13 H13B 0.9800 .
C14 C15 1.500(5) .
C14 H14A 0.9800 .
C14 H14B 0.9800 .
C15 H15A 0.9700 .
C15 H15B 0.9700 .
C15 H15C 0.9700 .
C16 C17 1.429(6) .
C16 H16A 0.9800 .
C16 H16B 0.9800 .
C17 H17A 0.9700 .
C17 H17B 0.9700 .
C17 H17C 0.9700 .
C18 C19 1.486(4) .
C18 H18A 0.9800 .
C18 H18B 0.9800 .
C19 H19A 0.9700 .
C19 H19B 0.9700 .
C19 H19C 0.9700 .

loop_
_geom_torsion_atom_site_label_1
_geom_torsion_atom_site_label_2
_geom_torsion_atom_site_label_3
_geom_torsion_atom_site_label_4
_geom_torsion
_geom_torsion_site_symmetry_1
_geom_torsion_site_symmetry_4
C18 Zn1 N1 C7 -143.2(2) . .
N2 Zn1 N1 C7 37.6(2) . .
Zn1 Zn1 N1 C7 -39.86(19) 2_756 .
C18 Zn1 N1 C1 34.1(2) . .
N2 Zn1 N1 C1 -145.08(15) . .
Zn1 Zn1 N1 C1 137.47(17) 2_756 .
C18 Zn1 N2 C7 73.1(2) . 2_756
N1 Zn1 N2 C7 -107.70(18) . 2_756
Zn1 Zn1 N2 C7 -36.65(16) 2_756 2_756
C18 Zn1 N2 C8 -105.9(2) . .
N1 Zn1 N2 C8 73.30(19) . .
Zn1 Zn1 N2 C8 144.35(17) 2_756 .
C7 N1 C1 C2 -132.0(2) . .
Zn1 N1 C1 C2 50.5(2) . .
C7 N1 C1 C6 106.2(3) . .
Zn1 N1 C1 C6 -71.3(2) . .
N1 C1 C2 C3 -176.0(2) . .
C6 C1 C2 C3 -54.0(3) . .
C1 C2 C3 C4 55.4(3) . .
C2 C3 C4 C5 -56.1(4) . .
C3 C4 C5 C6 57.0(4) . .
N1 C1 C6 C5 176.2(2) . .
C2 C1 C6 C5 54.2(3) . .
C4 C5 C6 C1 -56.3(4) . .
C1 N1 C7 N2 -152.1(2) . 2_756
Zn1 N1 C7 N2 25.1(3) . 2_756
C1 N1 C7 N3 28.2(3) . .
Zn1 N1 C7 N3 -154.63(19) . .
C14 N3 C7 N2 -135.3(3) . 2_756
C16 N3 C7 N2 56.1(4) . 2_756
C14 N3 C7 N1 44.5(4) . .
C16 N3 C7 N1 -124.2(3) . .
C7 N2 C8 C9 117.5(3) 2_756 .
Zn1 N2 C8 C9 -63.5(3) . .
C7 N2 C8 C13 -122.9(3) 2_756 .
Zn1 N2 C8 C13 56.0(3) . .
N2 C8 C9 C10 174.9(2) . .
C13 C8 C9 C10 54.7(3) . .
C8 C9 C10 C11 -54.8(4) . .
C9 C10 C11 C12 53.7(4) . .
C10 C11 C12 C13 -55.4(4) . .
N2 C8 C13 C12 -176.1(2) . .
C9 C8 C13 C12 -55.4(3) . .
C11 C12 C13 C8 57.4(4) . .
C7 N3 C14 C15 117.8(3) . .
C16 N3 C14 C15 -73.3(4) . .
C7 N3 C16 C17 78.6(4) . .
C14 N3 C16 C17 -90.5(4) . .
N2 Zn1 C18 C19 11.4(3) . .
N1 Zn1 C18 C19 -167.68(19) . .
Zn1 Zn1 C18 C19 106.5(2) 2_756 .
